data_4023943
loop_
_publ_author_name
'Martin Juhl'
'Rune Monrad'
'Inger S\/otofte'
'David Tanner'

_publ_section_title
;
 Toward the Synthesis of Norzoanthamine: Complete Fragment Assembly
;
_journal_name_full 'Journal of Organic Chemistry'
_journal_page_first 4644
_journal_page_last 4654
_journal_paper_doi 10.1021/jo070165r
_journal_volume 72
_journal_year 2007
_chemical_formula_sum 'C34 H56 O7 Si'
_chemical_formula_weight 604.88
_chemical_name_systematic
; 
 ? 
;
_space_group_IT_number 4
_symmetry_cell_setting monoclinic
_symmetry_space_group_name_Hall 'P 2yb'
_symmetry_space_group_name_H-M 'P 1 21 1'
_atom_sites_solution_hydrogens geom
_atom_sites_solution_primary direct
_atom_sites_solution_secondary difmap
_audit_creation_method SHELXL-97
_cell_angle_alpha 90.00
_cell_angle_beta 94.405(2)
_cell_angle_gamma 90.00
_cell_formula_units_Z 2
_cell_length_a 13.0227(8)
_cell_length_b 9.1344(6)
_cell_length_c 14.7121(9)
_cell_measurement_reflns_used 20989
_cell_measurement_temperature 120(2)
_cell_measurement_theta_max 28.02
_cell_measurement_theta_min 1.39
_cell_volume 1744.90(19)
_computing_cell_refinement 'SAINT (Bruker AXS,1998)'
_computing_data_collection 'SMART (Bruker AXS,1998)'
_computing_data_reduction 'SAINT (Bruker AXS,1998)'
_computing_molecular_graphics 'SHELXTL,ver.6.12 (Sheldrick,2001)'
_computing_publication_material SHELXTL
_computing_structure_refinement 'SHELXTL,ver.6.12 (Sheldrick,2001)'
_computing_structure_solution 'SHELXTL,ver.6.12 (Sheldrick,2001)'
_diffrn_ambient_temperature 120(2)
_diffrn_measured_fraction_theta_full 0.998
_diffrn_measured_fraction_theta_max 0.998
_diffrn_measurement_device_type 'Bruker SMART 1K CCD area-detector'
_diffrn_measurement_method \w
_diffrn_radiation_monochromator graphite
_diffrn_radiation_source 'normal-focus sealed tube'
_diffrn_radiation_type MoK\a
_diffrn_radiation_wavelength 0.71073
_diffrn_reflns_av_R_equivalents 0.0627
_diffrn_reflns_av_sigmaI/netI 0.0532
_diffrn_reflns_limit_h_max 17
_diffrn_reflns_limit_h_min -17
_diffrn_reflns_limit_k_max 12
_diffrn_reflns_limit_k_min -12
_diffrn_reflns_limit_l_max 19
_diffrn_reflns_limit_l_min -19
_diffrn_reflns_number 20989
_diffrn_reflns_theta_full 28.02
_diffrn_reflns_theta_max 28.02
_diffrn_reflns_theta_min 1.39
_diffrn_standards_number 0
_exptl_absorpt_coefficient_mu 0.110
_exptl_absorpt_correction_T_max 1.0000
_exptl_absorpt_correction_T_min 0.8339
_exptl_absorpt_correction_type multi-scan
_exptl_absorpt_process_details '(SADABS; Sheldrick, 2001)'
_exptl_crystal_colour colourless
_exptl_crystal_density_diffrn 1.151
_exptl_crystal_density_method 'not measured'
_exptl_crystal_description block
_exptl_crystal_F_000 660
_exptl_crystal_size_max 0.28
_exptl_crystal_size_mid 0.10
_exptl_crystal_size_min 0.04
_refine_diff_density_max 0.549
_refine_diff_density_min -0.347
_refine_diff_density_rms 0.074
_refine_ls_extinction_method none
_refine_ls_goodness_of_fit_ref 1.060
_refine_ls_hydrogen_treatment constr
_refine_ls_matrix_type full
_refine_ls_number_parameters 379
_refine_ls_number_reflns 4464
_refine_ls_number_restraints 1
_refine_ls_restrained_S_all 1.060
_refine_ls_R_factor_all 0.0996
_refine_ls_R_factor_gt 0.0826
_refine_ls_shift/su_max 2.445
_refine_ls_shift/su_mean 0.080
_refine_ls_structure_factor_coef Fsqd
_refine_ls_weighting_details 'calc w=1/[\s^2^(Fo^2^)+(0.1186P)^2^+1.3151P] where P=(Fo^2^+2Fc^2^)/3'
_refine_ls_weighting_scheme calc
_refine_ls_wR_factor_gt 0.2040
_refine_ls_wR_factor_ref 0.2170
_reflns_number_gt 3678
_reflns_number_total 4464
_reflns_threshold_expression >2sigma(I)
_cod_data_source_file jo070165rsi20070209_105621.cif
_cod_data_source_block mju83c
_cod_original_sg_symbol_H-M 'P 21'
_cod_database_code 4023943

loop_
_symmetry_equiv_pos_as_xyz
'x, y, z'
'-x, y+1/2, -z'

loop_
_atom_site_label
_atom_site_type_symbol
_atom_site_fract_x
_atom_site_fract_y
_atom_site_fract_z
_atom_site_U_iso_or_equiv
_atom_site_adp_type
_atom_site_occupancy
_atom_site_symmetry_multiplicity
_atom_site_calc_flag
_atom_site_refinement_flags
_atom_site_disorder_assembly
_atom_site_disorder_group
C1 C 1.3019(5) 0.7050(7) -0.0524(5) 0.0546(19) Uani 1 1 d . . .
C2 C 1.4182(6) 0.7056(12) -0.0540(7) 0.092(3) Uani 1 1 d . . .
H2A H 1.4367 0.6988 -0.1171 0.138 Uiso 1 1 calc R . .
H2B H 1.4471 0.6218 -0.0192 0.138 Uiso 1 1 calc R . .
H2C H 1.4459 0.7966 -0.0266 0.138 Uiso 1 1 calc R . .
C3 C 1.2378(6) 0.7131(7) -0.1266(4) 0.055(2) Uani 1 1 d . . .
H3 H 1.2666 0.7178 -0.1839 0.066 Uiso 1 1 calc R . .
C4 C 1.1234(5) 0.7152(6) -0.1260(3) 0.0386(13) Uani 1 1 d . . .
O1 O 1.0786(4) 0.8156(4) -0.1934(2) 0.0478(12) Uani 1 1 d . . .
C5 C 1.0740(8) 0.7599(7) -0.2831(4) 0.066(2) Uani 1 1 d . . .
H51 H 1.0574 0.8408 -0.3265 0.079 Uiso 1 1 calc R . .
H52 H 1.1425 0.7210 -0.2954 0.079 Uiso 1 1 calc R . .
O2 O 1.0006(5) 0.6491(5) -0.2981(3) 0.0635(15) Uani 1 1 d . . .
C6 C 0.8987(8) 0.7027(10) -0.3021(4) 0.080(3) Uani 1 1 d . . .
H61 H 0.8830 0.7368 -0.2415 0.119 Uiso 1 1 calc R . .
H62 H 0.8508 0.6242 -0.3220 0.119 Uiso 1 1 calc R . .
H63 H 0.8914 0.7842 -0.3454 0.119 Uiso 1 1 calc R . .
C7 C 1.0880(4) 0.7645(5) -0.0335(3) 0.0245(10) Uani 1 1 d . . .
H7 H 1.1023 0.8714 -0.0253 0.029 Uiso 1 1 calc R . .
C8 C 1.1480(3) 0.6791(5) 0.0435(3) 0.0195(8) Uani 1 1 d . . .
H8 H 1.1351 0.5728 0.0311 0.023 Uiso 1 1 calc R . .
C9 C 1.2658(4) 0.7032(7) 0.0427(4) 0.0362(11) Uani 1 1 d . . .
C10 C 0.9737(3) 0.7381(5) -0.0303(3) 0.0229(9) Uani 1 1 d . . .
H101 H 0.9587 0.6361 -0.0498 0.027 Uiso 1 1 calc R . .
H102 H 0.9366 0.8035 -0.0754 0.027 Uiso 1 1 calc R . .
C11 C 0.9298(3) 0.7619(5) 0.0620(3) 0.0174(8) Uani 1 1 d . . .
H11 H 0.9280 0.8688 0.0766 0.021 Uiso 1 1 calc R . .
C12 C 0.9926(3) 0.6784(5) 0.1385(3) 0.0172(8) Uani 1 1 d . . .
H12 H 0.9835 0.5716 0.1251 0.021 Uiso 1 1 calc R . .
C13 C 1.1097(3) 0.7115(5) 0.1380(3) 0.0175(8) Uani 1 1 d . . .
C14 C 1.1334(3) 0.8705(5) 0.1676(3) 0.0206(9) Uani 1 1 d . . .
H141 H 1.0885 0.8988 0.2152 0.031 Uiso 1 1 calc R . .
H142 H 1.1211 0.9358 0.1151 0.031 Uiso 1 1 calc R . .
H143 H 1.2055 0.8781 0.1915 0.031 Uiso 1 1 calc R . .
C15 C 1.1631(4) 0.6037(5) 0.2065(3) 0.0236(9) Uani 1 1 d . . .
H15 H 1.2172 0.5407 0.1914 0.028 Uiso 1 1 calc R . .
C16 C 1.1224(4) 0.6061(5) 0.2999(3) 0.0282(11) Uani 1 1 d . . .
O3 O 1.1768(4) 0.5604(5) 0.3650(3) 0.0525(12) Uani 1 1 d . . .
C17 C 1.0182(4) 0.6640(5) 0.3088(3) 0.0294(11) Uani 1 1 d . . .
C18 C 0.9573(3) 0.7038(6) 0.2349(3) 0.0244(9) Uani 1 1 d . . .
O4 O 0.8270(2) 0.7020(4) 0.0563(2) 0.0299(7) Uani 1 1 d . . .
C19 C 0.7460(4) 0.7990(6) 0.0305(4) 0.0304(11) Uani 1 1 d . . .
H191 H 0.6806 0.7561 0.0483 0.036 Uiso 1 1 calc R . .
H192 H 0.7574 0.8918 0.0646 0.036 Uiso 1 1 calc R . .
O5 O 0.7360(3) 0.8303(4) -0.0634(3) 0.0347(9) Uani 1 1 d . . .
C20 C 0.7019(5) 0.7095(9) -0.1159(6) 0.067(2) Uani 1 1 d . . .
H201 H 0.7589 0.6404 -0.1201 0.101 Uiso 1 1 calc R . .
H202 H 0.6775 0.7423 -0.1772 0.101 Uiso 1 1 calc R . .
H203 H 0.6455 0.6611 -0.0872 0.101 Uiso 1 1 calc R . .
C21 C 0.8519(4) 0.7659(7) 0.2472(4) 0.0403(14) Uani 1 1 d . . .
H211 H 0.8325 0.8340 0.1963 0.048 Uiso 1 1 calc R . .
H212 H 0.8545 0.8227 0.3046 0.048 Uiso 1 1 calc R . .
C22 C 0.7697(4) 0.6479(8) 0.2499(5) 0.0519(18) Uani 1 1 d . . .
H221 H 0.7710 0.5838 0.1957 0.062 Uiso 1 1 calc R . .
H222 H 0.7831 0.5868 0.3051 0.062 Uiso 1 1 calc R . .
O6 O 0.6713(3) 0.7170(7) 0.2510(3) 0.0724(19) Uani 1 1 d . . .
Si1 Si 0.58794(9) 0.6953(2) 0.32820(8) 0.0308(4) Uani 1 1 d . . .
C23 C 0.5333(6) 0.5074(13) 0.3246(10) 0.129(6) Uani 1 1 d . . .
H23 H 0.4825 0.5023 0.3721 0.155 Uiso 1 1 calc R . .
C24 C 0.6134(10) 0.3874(10) 0.3465(10) 0.134(6) Uani 1 1 d . . .
H241 H 0.5793 0.2917 0.3447 0.201 Uiso 1 1 calc R . .
H242 H 0.6472 0.4040 0.4075 0.201 Uiso 1 1 calc R . .
H243 H 0.6649 0.3897 0.3014 0.201 Uiso 1 1 calc R . .
C25 C 0.4762(10) 0.472(3) 0.2347(18) 0.33(2) Uani 1 1 d . . .
H251 H 0.5012 0.3789 0.2119 0.491 Uiso 1 1 calc R . .
H252 H 0.4877 0.5500 0.1909 0.491 Uiso 1 1 calc R . .
H253 H 0.4024 0.4642 0.2428 0.491 Uiso 1 1 calc R . .
C26 C 0.4865(8) 0.834(2) 0.2978(8) 0.165(8) Uani 1 1 d . . .
H26 H 0.4552 0.7697 0.2481 0.198 Uiso 1 1 calc R . .
C27 C 0.3918(5) 0.8211(12) 0.3493(6) 0.085(3) Uani 1 1 d . . .
H271 H 0.3456 0.9035 0.3336 0.127 Uiso 1 1 calc R . .
H272 H 0.4115 0.8222 0.4149 0.127 Uiso 1 1 calc R . .
H273 H 0.3564 0.7290 0.3330 0.127 Uiso 1 1 calc R . .
C28 C 0.5025(10) 0.9437(13) 0.2359(11) 0.119(5) Uani 1 1 d . . .
H281 H 0.4359 0.9825 0.2112 0.179 Uiso 1 1 calc R . .
H282 H 0.5399 0.9039 0.1861 0.179 Uiso 1 1 calc R . .
H283 H 0.5429 1.0224 0.2664 0.179 Uiso 1 1 calc R . .
C29 C 0.6545(5) 0.7275(10) 0.4427(4) 0.061(2) Uani 1 1 d . . .
H29 H 0.7150 0.6599 0.4478 0.074 Uiso 1 1 calc R . .
C30 C 0.5919(10) 0.6915(13) 0.5206(5) 0.116(4) Uani 1 1 d . . .
H301 H 0.6299 0.6221 0.5614 0.174 Uiso 1 1 calc R . .
H302 H 0.5264 0.6475 0.4974 0.174 Uiso 1 1 calc R . .
H303 H 0.5783 0.7812 0.5542 0.174 Uiso 1 1 calc R . .
C31 C 0.6957(9) 0.8757(18) 0.4586(11) 0.178(9) Uani 1 1 d . . .
H311 H 0.6400 0.9415 0.4735 0.268 Uiso 1 1 calc R . .
H312 H 0.7257 0.9107 0.4035 0.268 Uiso 1 1 calc R . .
H313 H 0.7489 0.8737 0.5094 0.268 Uiso 1 1 calc R . .
C32 C 0.9870(5) 0.6804(7) 0.4066(3) 0.0442(14) Uani 1 1 d . . .
H321 H 1.0212 0.6029 0.4449 0.053 Uiso 1 1 calc R . .
H322 H 0.9117 0.6661 0.4069 0.053 Uiso 1 1 calc R . .
C33 C 1.0158(6) 0.8312(7) 0.4486(4) 0.0526(19) Uani 1 1 d . . .
H331 H 0.9839 0.9086 0.4087 0.063 Uiso 1 1 calc R . .
H332 H 0.9864 0.8390 0.5085 0.063 Uiso 1 1 calc R . .
C34 C 1.1305(7) 0.8583(9) 0.4615(4) 0.067(2) Uani 1 1 d . . .
H341 H 1.1590 0.8582 0.4010 0.081 Uiso 1 1 calc R . .
H342 H 1.1425 0.9566 0.4885 0.081 Uiso 1 1 calc R . .
O7 O 1.1845(5) 0.7534(8) 0.5179(3) 0.094(2) Uani 1 1 d . . .
H70 H 1.1938 0.6773 0.4875 0.113 Uiso 1 1 calc R . .

loop_
_atom_site_aniso_label
_atom_site_aniso_U_11
_atom_site_aniso_U_22
_atom_site_aniso_U_33
_atom_site_aniso_U_23
_atom_site_aniso_U_13
_atom_site_aniso_U_12
C1 0.056(3) 0.029(3) 0.087(5) 0.019(3) 0.058(4) 0.015(3)
C2 0.061(4) 0.076(5) 0.150(8) 0.044(6) 0.083(5) 0.026(5)
C3 0.083(4) 0.034(3) 0.056(4) 0.026(3) 0.058(4) 0.026(3)
C4 0.070(4) 0.026(3) 0.023(2) 0.004(2) 0.026(2) 0.011(3)
O1 0.103(4) 0.0262(19) 0.0165(16) 0.0060(15) 0.0200(19) 0.014(2)
C5 0.145(8) 0.035(3) 0.021(3) 0.004(2) 0.030(4) 0.013(4)
O2 0.129(5) 0.031(2) 0.031(2) -0.0091(18) 0.011(2) 0.020(3)
C6 0.153(8) 0.049(4) 0.034(3) -0.001(4) -0.012(4) 0.031(6)
C7 0.040(3) 0.0162(19) 0.019(2) 0.0004(17) 0.0128(18) 0.0059(19)
C8 0.0227(19) 0.014(2) 0.0230(19) -0.0015(16) 0.0109(15) 0.0004(17)
C9 0.025(2) 0.036(3) 0.051(3) 0.004(3) 0.022(2) 0.005(2)
C10 0.035(2) 0.016(2) 0.0168(19) -0.0021(15) -0.0041(17) 0.0017(17)
C11 0.019(2) 0.0145(18) 0.0190(19) 0.0005(16) 0.0023(15) -0.0021(16)
C12 0.0207(18) 0.0140(19) 0.0176(17) 0.0041(16) 0.0064(14) 0.0029(16)
C13 0.0201(18) 0.0124(17) 0.0200(18) 0.0011(16) 0.0017(14) 0.0037(17)
C14 0.020(2) 0.020(2) 0.021(2) 0.0005(16) -0.0031(16) 0.0015(17)
C15 0.025(2) 0.023(2) 0.023(2) 0.0033(18) 0.0049(17) 0.0104(18)
C16 0.048(3) 0.016(2) 0.020(2) -0.0003(17) -0.002(2) 0.011(2)
O3 0.085(3) 0.047(3) 0.0233(19) -0.0017(18) -0.0131(19) 0.033(2)
C17 0.053(3) 0.018(2) 0.018(2) 0.0038(17) 0.0119(19) 0.010(2)
C18 0.032(2) 0.0196(19) 0.023(2) 0.0063(19) 0.0137(16) 0.004(2)
O4 0.0175(14) 0.0220(16) 0.0495(19) 0.0078(17) -0.0020(13) -0.0034(15)
C19 0.017(2) 0.022(2) 0.050(3) 0.005(2) -0.005(2) -0.0002(18)
O5 0.0322(19) 0.0271(18) 0.042(2) -0.0040(16) -0.0154(16) 0.0038(15)
C20 0.040(3) 0.049(4) 0.107(6) -0.039(4) -0.033(3) 0.020(3)
C21 0.052(3) 0.037(3) 0.035(3) 0.015(2) 0.025(2) 0.023(3)
C22 0.029(3) 0.066(4) 0.064(4) 0.039(3) 0.031(3) 0.020(3)
O6 0.045(2) 0.120(5) 0.057(3) 0.063(3) 0.035(2) 0.048(3)
Si1 0.0174(5) 0.0538(9) 0.0218(6) 0.0059(7) 0.0060(4) 0.0070(7)
C23 0.040(4) 0.124(9) 0.234(14) -0.132(10) 0.080(7) -0.049(5)
C24 0.150(10) 0.051(5) 0.220(14) -0.039(7) 0.145(11) -0.048(6)
C25 0.082(9) 0.44(4) 0.44(3) -0.41(3) -0.114(15) 0.096(15)
C26 0.099(8) 0.303(19) 0.102(7) 0.139(11) 0.069(6) 0.154(11)
C27 0.026(3) 0.121(8) 0.105(6) -0.063(6) -0.005(4) 0.024(4)
C28 0.096(8) 0.076(7) 0.180(14) 0.017(8) -0.027(8) 0.046(6)
C29 0.048(3) 0.085(6) 0.049(3) -0.033(4) -0.014(3) 0.031(4)
C30 0.245(13) 0.080(7) 0.026(3) 0.012(5) 0.032(5) 0.026(9)
C31 0.107(9) 0.224(17) 0.218(15) -0.192(15) 0.096(10) -0.094(10)
C32 0.081(4) 0.035(3) 0.019(2) 0.006(2) 0.020(2) 0.014(3)
C33 0.097(6) 0.045(4) 0.018(2) 0.002(2) 0.019(3) 0.029(4)
C34 0.115(7) 0.055(4) 0.031(3) -0.015(3) 0.001(4) 0.037(5)
O7 0.139(5) 0.109(5) 0.029(2) -0.020(3) -0.022(3) 0.058(5)

loop_
_atom_type_symbol
_atom_type_description
_atom_type_scat_dispersion_real
_atom_type_scat_dispersion_imag
_atom_type_scat_source
C C 0.0033 0.0000 'International Tables Vol C Tables 4.2.6.8 and 6.1.1.4'
H H 0.0000 0.0000 'International Tables Vol C Tables 4.2.6.8 and 6.1.1.4'
O O 0.0106 0.0000 'International Tables Vol C Tables 4.2.6.8 and 6.1.1.4'
Si Si 0.0817 0.0000 'International Tables Vol C Tables 4.2.6.8 and 6.1.1.4'

loop_
_geom_angle_atom_site_label_1
_geom_angle_atom_site_label_2
_geom_angle_atom_site_label_3
_geom_angle
_geom_angle_site_symmetry_1
_geom_angle_site_symmetry_3
_geom_angle_publ_flag
C3 C1 C9 122.9(5) . . ?
C3 C1 C2 123.7(6) . . ?
C9 C1 C2 113.3(7) . . ?
C1 C2 H2A 109.5 . . ?
C1 C2 H2B 109.4 . . ?
H2A C2 H2B 109.5 . . ?
C1 C2 H2C 109.4 . . ?
H2A C2 H2C 109.5 . . ?
H2B C2 H2C 109.5 . . ?
C1 C3 C4 124.3(4) . . ?
C1 C3 H3 117.9 . . ?
C4 C3 H3 117.9 . . ?
O1 C4 C3 110.9(4) . . ?
O1 C4 C7 106.8(4) . . ?
C3 C4 C7 112.1(5) . . ?
C5 O1 C4 113.5(4) . . ?
O2 C5 O1 112.8(5) . . ?
O2 C5 H51 109.0 . . ?
O1 C5 H51 109.0 . . ?
O2 C5 H52 109.0 . . ?
O1 C5 H52 109.0 . . ?
H51 C5 H52 107.8 . . ?
C5 O2 C6 112.6(6) . . ?
O2 C6 H61 109.5 . . ?
O2 C6 H62 109.5 . . ?
H61 C6 H62 109.5 . . ?
O2 C6 H63 109.5 . . ?
H61 C6 H63 109.5 . . ?
H62 C6 H63 109.5 . . ?
C10 C7 C4 110.1(4) . . ?
C10 C7 C8 110.0(3) . . ?
C4 C7 C8 109.5(4) . . ?
C10 C7 H7 109.1 . . ?
C4 C7 H7 109.1 . . ?
C8 C7 H7 109.1 . . ?
C7 C8 C13 112.6(3) . . ?
C7 C8 C9 111.7(4) . . ?
C13 C8 C9 111.7(4) . . ?
C7 C8 H8 106.8 . . ?
C13 C8 H8 106.8 . . ?
C9 C8 H8 106.8 . . ?
C1 C9 C8 112.8(5) . . ?
C7 C10 C11 116.1(3) . . ?
C7 C10 H101 108.2 . . ?
C11 C10 H101 108.3 . . ?
C7 C10 H102 108.3 . . ?
C11 C10 H102 108.3 . . ?
H101 C10 H102 107.4 . . ?
O4 C11 C10 107.6(3) . . ?
O4 C11 C12 107.0(3) . . ?
C10 C11 C12 111.4(3) . . ?
O4 C11 H11 110.3 . . ?
C10 C11 H11 110.2 . . ?
C12 C11 H11 110.2 . . ?
C18 C12 C11 114.7(3) . . ?
C18 C12 C13 109.7(3) . . ?
C11 C12 C13 111.4(3) . . ?
C18 C12 H12 106.9 . . ?
C11 C12 H12 106.9 . . ?
C13 C12 H12 106.9 . . ?
C15 C13 C14 110.3(3) . . ?
C15 C13 C8 107.9(3) . . ?
C14 C13 C8 111.4(3) . . ?
C15 C13 C12 105.4(3) . . ?
C14 C13 C12 110.9(3) . . ?
C8 C13 C12 110.7(3) . . ?
C13 C14 H141 109.5 . . ?
C13 C14 H142 109.5 . . ?
H141 C14 H142 109.5 . . ?
C13 C14 H143 109.5 . . ?
H141 C14 H143 109.5 . . ?
H142 C14 H143 109.5 . . ?
C16 C15 C13 114.5(4) . . ?
C16 C15 H15 122.7 . . ?
C13 C15 H15 122.7 . . ?
O3 C16 C17 122.4(5) . . ?
O3 C16 C15 119.1(5) . . ?
C17 C16 C15 118.5(4) . . ?
C18 C17 C16 120.9(4) . . ?
C18 C17 C32 123.4(5) . . ?
C16 C17 C32 115.6(4) . . ?
C17 C18 C21 119.3(4) . . ?
C17 C18 C12 120.3(4) . . ?
C21 C18 C12 120.3(4) . . ?
C19 O4 C11 116.7(4) . . ?
O5 C19 O4 113.8(4) . . ?
O5 C19 H191 108.8 . . ?
O4 C19 H191 108.8 . . ?
O5 C19 H192 108.8 . . ?
O4 C19 H192 108.8 . . ?
H191 C19 H192 107.7 . . ?
C20 O5 C19 112.6(5) . . ?
O5 C20 H201 109.5 . . ?
O5 C20 H202 109.5 . . ?
H201 C20 H202 109.5 . . ?
O5 C20 H203 109.5 . . ?
H201 C20 H203 109.5 . . ?
H202 C20 H203 109.5 . . ?
C18 C21 C22 112.7(5) . . ?
C18 C21 H211 109.0 . . ?
C22 C21 H211 109.0 . . ?
C18 C21 H212 109.1 . . ?
C22 C21 H212 109.1 . . ?
H211 C21 H212 107.8 . . ?
O6 C22 C21 108.7(6) . . ?
O6 C22 H221 109.9 . . ?
C21 C22 H221 110.0 . . ?
O6 C22 H222 110.0 . . ?
C21 C22 H222 109.9 . . ?
H221 C22 H222 108.3 . . ?
C22 O6 Si1 126.5(4) . . ?
O6 Si1 C29 108.7(3) . . ?
O6 Si1 C23 111.3(4) . . ?
C29 Si1 C23 108.9(6) . . ?
O6 Si1 C26 104.3(3) . . ?
C29 Si1 C26 112.5(6) . . ?
C23 Si1 C26 111.1(7) . . ?
C25 C23 C24 108.4(10) . . ?
C25 C23 Si1 112.8(16) . . ?
C24 C23 Si1 113.7(6) . . ?
C25 C23 H23 107.0 . . ?
C24 C23 H23 107.4 . . ?
Si1 C23 H23 107.3 . . ?
C23 C24 H241 109.5 . . ?
C23 C24 H242 109.5 . . ?
H241 C24 H242 109.5 . . ?
C23 C24 H243 109.4 . . ?
H241 C24 H243 109.5 . . ?
H242 C24 H243 109.5 . . ?
C23 C25 H251 109.8 . . ?
C23 C25 H252 108.8 . . ?
H251 C25 H252 109.5 . . ?
C23 C25 H253 109.9 . . ?
H251 C25 H253 109.5 . . ?
H252 C25 H253 109.5 . . ?
C28 C26 C27 124.2(9) . . ?
C28 C26 Si1 120.8(7) . . ?
C27 C26 Si1 114.9(8) . . ?
C28 C26 H26 88.9 . . ?
C27 C26 H26 88.8 . . ?
Si1 C26 H26 89.2 . . ?
C26 C27 H271 110.1 . . ?
C26 C27 H272 110.8 . . ?
H271 C27 H272 109.5 . . ?
C26 C27 H273 107.5 . . ?
H271 C27 H273 109.5 . . ?
H272 C27 H273 109.5 . . ?
C26 C28 H281 108.7 . . ?
C26 C28 H282 108.4 . . ?
H281 C28 H282 109.5 . . ?
C26 C28 H283 111.3 . . ?
H281 C28 H283 109.5 . . ?
H282 C28 H283 109.5 . . ?
C31 C29 C30 107.2(8) . . ?
C31 C29 Si1 115.5(9) . . ?
C30 C29 Si1 114.7(6) . . ?
C31 C29 H29 106.2 . . ?
C30 C29 H29 106.3 . . ?
Si1 C29 H29 106.3 . . ?
C29 C30 H301 109.4 . . ?
C29 C30 H302 109.5 . . ?
H301 C30 H302 109.5 . . ?
C29 C30 H303 109.5 . . ?
H301 C30 H303 109.5 . . ?
H302 C30 H303 109.5 . . ?
C29 C31 H311 109.5 . . ?
C29 C31 H312 109.4 . . ?
H311 C31 H312 109.5 . . ?
C29 C31 H313 109.5 . . ?
H311 C31 H313 109.5 . . ?
H312 C31 H313 109.5 . . ?
C17 C32 C33 113.0(5) . . ?
C17 C32 H321 109.0 . . ?
C33 C32 H321 108.9 . . ?
C17 C32 H322 109.0 . . ?
C33 C32 H322 109.0 . . ?
H321 C32 H322 107.8 . . ?
C34 C33 C32 113.7(6) . . ?
C34 C33 H331 108.8 . . ?
C32 C33 H331 108.8 . . ?
C34 C33 H332 108.8 . . ?
C32 C33 H332 108.8 . . ?
H331 C33 H332 107.7 . . ?
O7 C34 C33 113.8(7) . . ?
O7 C34 H341 108.8 . . ?
C33 C34 H341 108.8 . . ?
O7 C34 H342 108.8 . . ?
C33 C34 H342 108.8 . . ?
H341 C34 H342 107.7 . . ?
C34 O7 H70 109.5 . . ?

loop_
_geom_bond_atom_site_label_1
_geom_bond_atom_site_label_2
_geom_bond_distance
_geom_bond_site_symmetry_2
_geom_bond_publ_flag
C1 C3 1.324(10) . ?
C1 C9 1.510(8) . ?
C1 C2 1.517(9) . ?
C2 H2A 0.9800 . ?
C2 H2B 0.9800 . ?
C2 H2C 0.9800 . ?
C3 C4 1.490(9) . ?
C3 H3 0.9500 . ?
C4 O1 1.441(6) . ?
C4 C7 1.539(6) . ?
O1 C5 1.411(7) . ?
C5 O2 1.398(10) . ?
C5 H51 0.9900 . ?
C5 H52 0.9900 . ?
O2 C6 1.412(10) . ?
C6 H61 0.9800 . ?
C6 H62 0.9800 . ?
C6 H63 0.9800 . ?
C7 C10 1.512(7) . ?
C7 C8 1.539(6) . ?
C7 H7 1.0000 . ?
C8 C13 1.541(5) . ?
C8 C9 1.550(6) . ?
C8 H8 1.0000 . ?
C10 C11 1.529(6) . ?
C10 H101 0.9900 . ?
C10 H102 0.9900 . ?
C11 O4 1.442(5) . ?
C11 C12 1.542(5) . ?
C11 H11 1.0000 . ?
C12 C18 1.542(5) . ?
C12 C13 1.555(5) . ?
C12 H12 1.0000 . ?
C13 C15 1.537(6) . ?
C13 C14 1.542(6) . ?
C14 H141 0.9800 . ?
C14 H142 0.9800 . ?
C14 H143 0.9800 . ?
C15 C16 1.509(6) . ?
C15 H15 0.9500 . ?
C16 O3 1.221(6) . ?
C16 C17 1.473(7) . ?
C17 C18 1.345(7) . ?
C17 C32 1.531(6) . ?
C18 C21 1.509(7) . ?
O4 C19 1.408(6) . ?
C19 O5 1.407(7) . ?
C19 H191 0.9900 . ?
C19 H192 0.9900 . ?
O5 C20 1.400(7) . ?
C20 H201 0.9800 . ?
C20 H202 0.9800 . ?
C20 H203 0.9800 . ?
C21 C22 1.522(9) . ?
C21 H211 0.9900 . ?
C21 H212 0.9900 . ?
C22 O6 1.429(6) . ?
C22 H221 0.9900 . ?
C22 H222 0.9900 . ?
O6 Si1 1.643(4) . ?
Si1 C29 1.858(6) . ?
Si1 C23 1.857(10) . ?
Si1 C26 1.861(9) . ?
C23 C25 1.50(2) . ?
C23 C24 1.530(19) . ?
C23 H23 1.0000 . ?
C24 H241 0.9800 . ?
C24 H242 0.9800 . ?
C24 H243 0.9800 . ?
C25 H251 0.9800 . ?
C25 H252 0.9800 . ?
C25 H253 0.9800 . ?
C26 C28 1.380(18) . ?
C26 C27 1.501(11) . ?
C26 H26 1.0000 . ?
C27 H271 0.9800 . ?
C27 H272 0.9800 . ?
C27 H273 0.9800 . ?
C28 H281 0.9800 . ?
C28 H282 0.9800 . ?
C28 H283 0.9800 . ?
C29 C31 1.468(15) . ?
C29 C30 1.494(11) . ?
C29 H29 1.0000 . ?
C30 H301 0.9800 . ?
C30 H302 0.9800 . ?
C30 H303 0.9800 . ?
C31 H311 0.9800 . ?
C31 H312 0.9800 . ?
C31 H313 0.9800 . ?
C32 C33 1.544(9) . ?
C32 H321 0.9900 . ?
C32 H322 0.9900 . ?
C33 C34 1.512(12) . ?
C33 H331 0.9900 . ?
C33 H332 0.9900 . ?
C34 O7 1.418(9) . ?
C34 H341 0.9900 . ?
C34 H342 0.9900 . ?
O7 H70 0.8400 . ?

loop_
_geom_torsion_atom_site_label_1
_geom_torsion_atom_site_label_2
_geom_torsion_atom_site_label_3
_geom_torsion_atom_site_label_4
_geom_torsion
_geom_torsion_site_symmetry_1
_geom_torsion_site_symmetry_2
_geom_torsion_site_symmetry_3
_geom_torsion_site_symmetry_4
_geom_torsion_publ_flag
C9 C1 C3 C4 -2.6(11) . . . . ?
C2 C1 C3 C4 -178.9(7) . . . . ?
C1 C3 C4 O1 140.8(6) . . . . ?
C1 C3 C4 C7 21.5(9) . . . . ?
C3 C4 O1 C5 77.7(7) . . . . ?
C7 C4 O1 C5 -159.8(6) . . . . ?
C4 O1 C5 O2 71.2(8) . . . . ?
O1 C5 O2 C6 72.0(7) . . . . ?
O1 C4 C7 C10 68.8(5) . . . . ?
C3 C4 C7 C10 -169.5(4) . . . . ?
O1 C4 C7 C8 -170.1(4) . . . . ?
C3 C4 C7 C8 -48.4(6) . . . . ?
C10 C7 C8 C13 -53.4(5) . . . . ?
C4 C7 C8 C13 -174.5(4) . . . . ?
C10 C7 C8 C9 -180.0(4) . . . . ?
C4 C7 C8 C9 58.9(5) . . . . ?
C3 C1 C9 C8 12.0(9) . . . . ?
C2 C1 C9 C8 -171.4(6) . . . . ?
C7 C8 C9 C1 -40.3(6) . . . . ?
C13 C8 C9 C1 -167.4(4) . . . . ?
C4 C7 C10 C11 171.9(4) . . . . ?
C8 C7 C10 C11 51.1(5) . . . . ?
C7 C10 C11 O4 -167.9(4) . . . . ?
C7 C10 C11 C12 -50.9(5) . . . . ?
O4 C11 C12 C18 -66.1(4) . . . . ?
C10 C11 C12 C18 176.5(4) . . . . ?
O4 C11 C12 C13 168.6(3) . . . . ?
C10 C11 C12 C13 51.2(4) . . . . ?
C7 C8 C13 C15 171.4(4) . . . . ?
C9 C8 C13 C15 -62.0(5) . . . . ?
C7 C8 C13 C14 -67.4(4) . . . . ?
C9 C8 C13 C14 59.2(5) . . . . ?
C7 C8 C13 C12 56.5(4) . . . . ?
C9 C8 C13 C12 -176.9(4) . . . . ?
C18 C12 C13 C15 60.6(4) . . . . ?
C11 C12 C13 C15 -171.2(3) . . . . ?
C18 C12 C13 C14 -58.8(4) . . . . ?
C11 C12 C13 C14 69.3(4) . . . . ?
C18 C12 C13 C8 177.1(4) . . . . ?
C11 C12 C13 C8 -54.8(4) . . . . ?
C14 C13 C15 C16 66.6(5) . . . . ?
C8 C13 C15 C16 -171.5(4) . . . . ?
C12 C13 C15 C16 -53.2(5) . . . . ?
C13 C15 C16 O3 -158.3(5) . . . . ?
C13 C15 C16 C17 21.7(6) . . . . ?
O3 C16 C17 C18 -175.2(5) . . . . ?
C15 C16 C17 C18 4.9(7) . . . . ?
O3 C16 C17 C32 7.0(8) . . . . ?
C15 C16 C17 C32 -172.9(5) . . . . ?
C16 C17 C18 C21 -178.6(5) . . . . ?
C32 C17 C18 C21 -1.1(8) . . . . ?
C16 C17 C18 C12 4.8(7) . . . . ?
C32 C17 C18 C12 -177.7(5) . . . . ?
C11 C12 C18 C17 -165.5(4) . . . . ?
C13 C12 C18 C17 -39.3(6) . . . . ?
C11 C12 C18 C21 17.9(6) . . . . ?
C13 C12 C18 C21 144.2(5) . . . . ?
C10 C11 O4 C19 -92.5(5) . . . . ?
C12 C11 O4 C19 147.7(4) . . . . ?
C11 O4 C19 O5 76.8(5) . . . . ?
O4 C19 O5 C20 69.0(5) . . . . ?
C17 C18 C21 C22 -87.8(7) . . . . ?
C12 C18 C21 C22 88.8(6) . . . . ?
C18 C21 C22 O6 -173.4(5) . . . . ?
C21 C22 O6 Si1 -123.2(6) . . . . ?
C22 O6 Si1 C29 52.2(8) . . . . ?
C22 O6 Si1 C23 -67.8(9) . . . . ?
C22 O6 Si1 C26 172.4(9) . . . . ?
O6 Si1 C23 C25 -61.1(8) . . . . ?
C29 Si1 C23 C25 179.0(7) . . . . ?
C26 Si1 C23 C25 54.6(8) . . . . ?
O6 Si1 C23 C24 62.7(10) . . . . ?
C29 Si1 C23 C24 -57.1(9) . . . . ?
C26 Si1 C23 C24 178.5(9) . . . . ?
O6 Si1 C26 C28 -12.8(17) . . . . ?
C29 Si1 C26 C28 104.9(14) . . . . ?
C23 Si1 C26 C28 -132.8(15) . . . . ?
O6 Si1 C26 C27 170.6(10) . . . . ?
C29 Si1 C26 C27 -71.8(13) . . . . ?
C23 Si1 C26 C27 50.6(13) . . . . ?
O6 Si1 C29 C31 62.7(7) . . . . ?
C23 Si1 C29 C31 -175.8(6) . . . . ?
C26 Si1 C29 C31 -52.3(8) . . . . ?
O6 Si1 C29 C30 -171.9(7) . . . . ?
C23 Si1 C29 C30 -50.5(7) . . . . ?
C26 Si1 C29 C30 73.1(8) . . . . ?
C18 C17 C32 C33 -88.3(7) . . . . ?
C16 C17 C32 C33 89.4(6) . . . . ?
C17 C32 C33 C34 -65.2(7) . . . . ?
C32 C33 C34 O7 -58.5(6) . . . . ?

loop_
_cod_related_entry_id
_cod_related_entry_database
_cod_related_entry_code
1 ChemSpider 20563593
